data_1508240
loop_
_publ_author_name
'Arnold, Polly L.'
'Mansell, Stephen M.'
'Maron, Laurent'
'McKay, David'

_publ_section_title
;
 Spontaneous reduction and C-H borylation of arenes mediated by
 uranium(III) disproportionation.
;
_journal_issue 8
_journal_name_full 'Nature chemistry'
_journal_page_first 668
_journal_page_last 674
_journal_paper_doi 10.1038/nchem.1392
_journal_volume 4
_journal_year 2012
_chemical_formula_moiety 'C71 H105 B O4 U2, C7 H8'
_chemical_formula_sum 'C78 H113 B O4 U2'
_chemical_formula_weight 1601.55
_chemical_name_systematic
; 
 ? 
;
_space_group_IT_number 15
_symmetry_cell_setting monoclinic
_symmetry_space_group_name_Hall '-C 2yc'
_symmetry_space_group_name_H-M 'C 1 2/c 1'
_atom_sites_solution_hydrogens geom
_atom_sites_solution_primary direct
_atom_sites_solution_secondary difmap
_audit_creation_method SHELXL-97
_cell_angle_alpha 90.00
_cell_angle_beta 95.860(2)
_cell_angle_gamma 90.00
_cell_formula_units_Z 4
_cell_length_a 14.0326(3)
_cell_length_b 15.8676(3)
_cell_length_c 31.7835(5)
_cell_measurement_reflns_used 15052
_cell_measurement_temperature 120(2)
_cell_measurement_theta_max 73.8205
_cell_measurement_theta_min 4.1914
_cell_volume 7040.0(2)
_computing_cell_refinement
;
CrysAlisPro, Agilent Technologies,
Version 1.171.35.19 (release 27-10-2011 CrysAlis171 .NET)
(compiled Oct 27 2011,15:02:11)
;
_computing_data_collection
;
CrysAlisPro, Agilent Technologies,
Version 1.171.35.19 (release 27-10-2011 CrysAlis171 .NET)
(compiled Oct 27 2011,15:02:11)
;
_computing_data_reduction
;
CrysAlisPro, Agilent Technologies,
Version 1.171.35.19 (release 27-10-2011 CrysAlis171 .NET)
(compiled Oct 27 2011,15:02:11)
;
_computing_structure_refinement 'SHELXL-97 (Sheldrick, 1997)'
_computing_structure_solution 'SHELXS-97 (Sheldrick, 1990)'
_diffrn_ambient_temperature 120(2)
_diffrn_detector_area_resol_mean 10.3147
_diffrn_measured_fraction_theta_full 0.981
_diffrn_measured_fraction_theta_max 0.981
_diffrn_measurement_device_type 'SuperNova, Dual, Cu at zero, Atlas'
_diffrn_measurement_method '\w scans'
_diffrn_radiation_monochromator mirror
_diffrn_radiation_source 'SuperNova (Cu) X-ray Source'
_diffrn_radiation_type CuK\a
_diffrn_radiation_wavelength 1.54178
_diffrn_reflns_av_R_equivalents 0.0509
_diffrn_reflns_av_sigmaI/netI 0.0348
_diffrn_reflns_limit_h_max 17
_diffrn_reflns_limit_h_min -15
_diffrn_reflns_limit_k_max 19
_diffrn_reflns_limit_k_min -18
_diffrn_reflns_limit_l_max 39
_diffrn_reflns_limit_l_min -39
_diffrn_reflns_number 26338
_diffrn_reflns_theta_full 73.98
_diffrn_reflns_theta_max 73.98
_diffrn_reflns_theta_min 4.22
_diffrn_standards_number 0
_exptl_absorpt_coefficient_mu 13.201
_exptl_absorpt_correction_T_max 0.417
_exptl_absorpt_correction_T_min 0.040
_exptl_absorpt_correction_type analytical
_exptl_absorpt_process_details
;
CrysAlisPro, Agilent Technologies,
Version 1.171.35.19 (release 27-10-2011 CrysAlis171 .NET)
(compiled Oct 27 2011,15:02:11)
Analytical numeric absorption correction using a multifaceted crystal
            model based on expressions derived by R.C. Clark & J.S. Reid.
(Clark, R. C. & Reid, J. S. (1995). Acta Cryst. A51, 887-897)
;
_exptl_crystal_colour Black
_exptl_crystal_density_diffrn 1.511
_exptl_crystal_density_method 'not measured'
_exptl_crystal_description Plate
_exptl_crystal_F_000 3208
_exptl_crystal_size_max 0.2722
_exptl_crystal_size_mid 0.1378
_exptl_crystal_size_min 0.0395
_refine_diff_density_max 6.413
_refine_diff_density_min -3.948
_refine_diff_density_rms 0.214
_refine_ls_extinction_method none
_refine_ls_goodness_of_fit_ref 1.043
_refine_ls_hydrogen_treatment constr
_refine_ls_matrix_type full
_refine_ls_number_parameters 443
_refine_ls_number_reflns 7003
_refine_ls_number_restraints 153
_refine_ls_restrained_S_all 1.043
_refine_ls_R_factor_all 0.0478
_refine_ls_R_factor_gt 0.0461
_refine_ls_shift/su_max 0.003
_refine_ls_shift/su_mean 0.000
_refine_ls_structure_factor_coef Fsqd
_refine_ls_weighting_details 'calc w=1/[\s^2^(Fo^2^)+(0.0894P)^2^+44.4215P] where P=(Fo^2^+2Fc^2^)/3'
_refine_ls_weighting_scheme calc
_refine_ls_wR_factor_gt 0.1247
_refine_ls_wR_factor_ref 0.1268
_reflns_number_gt 6617
_reflns_number_total 7003
_reflns_threshold_expression >2sigma(I)
_cod_data_source_file nchem.1392-s11.cif
_cod_data_source_block (DtbpO)2(MeC6H4BBN)U(ODtbp)2_complex_6a
_cod_depositor_comments
;
The following automatic conversions were performed:

'_symmetry_cell_setting' value 'Monoclinic' changed to 'monoclinic'
according to /home/saulius/struct/CIF-dictionaries/cif_core.dic
dictionary named 'cif_core.dic' version 2.4.2 from 2011-04-26.

Automatic conversion script
Id: cif_fix_values 1891 2012-01-12 08:04:46Z andrius 
;
_cod_original_sg_symbol_H-M C2/c
_cod_database_code 1508240

loop_
_symmetry_equiv_pos_as_xyz
'x, y, z'
'-x, y, -z+1/2'
'x+1/2, y+1/2, z'
'-x+1/2, y+1/2, -z+1/2'
'-x, -y, -z'
'x, -y, z-1/2'
'-x+1/2, -y+1/2, -z'
'x+1/2, -y+1/2, z-1/2'

loop_
_atom_site_label
_atom_site_type_symbol
_atom_site_fract_x
_atom_site_fract_y
_atom_site_fract_z
_atom_site_U_iso_or_equiv
_atom_site_adp_type
_atom_site_occupancy
_atom_site_symmetry_multiplicity
_atom_site_calc_flag
_atom_site_refinement_flags
_atom_site_disorder_assembly
_atom_site_disorder_group
U1 U 0.054332(12) 0.760391(13) 0.314903(5) 0.01921(10) Uani 1 1 d . . .
B1 B 0.0000 0.5744(7) 0.2500 0.029(2) Uani 1 2 d S . .
O1 O -0.0125(3) 0.7279(3) 0.37039(12) 0.0228(8) Uani 1 1 d . . .
O2 O 0.1979(3) 0.7969(3) 0.33622(12) 0.0273(8) Uani 1 1 d . . .
C1 C 0.0000 0.6683(4) 0.2500 0.0191(14) Uani 1 2 d S . .
C2 C 0.0848(4) 0.7213(4) 0.24138(17) 0.0225(11) Uani 1 1 d . . .
H2 H 0.1431 0.6935 0.2373 0.027 Uiso 1 1 calc R . .
C3 C 0.0823(4) 0.8124(4) 0.23900(16) 0.0225(11) Uani 1 1 d . . .
H3 H 0.1355 0.8421 0.2301 0.027 Uiso 1 1 calc R . .
C4 C 0.0000 0.8586(4) 0.2500 0.0219(15) Uani 1 2 d S . .
C5 C 0.0000 0.9545(5) 0.2500 0.036(2) Uani 1 2 d S . .
H5A H -0.0330 0.9751 0.2233 0.054 Uiso 0.50 1 calc PR . .
H5B H 0.0662 0.9751 0.2530 0.054 Uiso 0.50 1 calc PR . .
H5C H -0.0332 0.9751 0.2737 0.054 Uiso 0.50 1 calc PR . .
C6 C -0.0888(4) 0.5186(4) 0.25779(18) 0.0271(12) Uani 1 1 d . . .
H6 H -0.1440 0.5561 0.2625 0.033 Uiso 1 1 calc R . .
C7 C -0.0614(5) 0.4660(4) 0.29802(19) 0.0343(14) Uani 1 1 d . . .
H7A H -0.0554 0.5043 0.3227 0.041 Uiso 1 1 calc R . .
H7B H -0.1143 0.4262 0.3018 0.041 Uiso 1 1 calc R . .
C8 C 0.0317(5) 0.4157(4) 0.2979(2) 0.0361(14) Uani 1 1 d . . .
H8A H 0.0191 0.3654 0.2798 0.043 Uiso 1 1 calc R . .
H8B H 0.0512 0.3957 0.3270 0.043 Uiso 1 1 calc R . .
C9 C 0.1151(4) 0.4650(4) 0.28224(19) 0.0302(12) Uani 1 1 d . . .
H9A H 0.1658 0.4246 0.2764 0.036 Uiso 1 1 calc R . .
H9B H 0.1423 0.5027 0.3052 0.036 Uiso 1 1 calc R . .
C10 C -0.0503(4) 0.7102(4) 0.40723(16) 0.0221(10) Uani 1 1 d . . .
C11 C -0.1400(5) 0.7440(3) 0.4147(2) 0.0227(12) Uani 1 1 d . . .
C12 C -0.1772(5) 0.7220(5) 0.4524(2) 0.0346(14) Uani 1 1 d . . .
H12 H -0.2376 0.7438 0.4580 0.041 Uiso 1 1 calc R . .
C13 C -0.1280(5) 0.6692(5) 0.48171(19) 0.0402(16) Uani 1 1 d . . .
H13 H -0.1545 0.6552 0.5072 0.048 Uiso 1 1 calc R . .
C14 C -0.0410(5) 0.6371(4) 0.47386(19) 0.0339(14) Uani 1 1 d . . .
H14 H -0.0082 0.6006 0.4942 0.041 Uiso 1 1 calc R . .
C15 C 0.0012(4) 0.6559(4) 0.43719(17) 0.0268(12) Uani 1 1 d . . .
C16 C -0.1998(4) 0.8011(4) 0.38240(17) 0.0271(12) Uani 1 1 d . . .
C17 C -0.2360(6) 0.7477(4) 0.3438(2) 0.0342(16) Uani 1 1 d . . .
H17A H -0.2803 0.7045 0.3523 0.051 Uiso 1 1 calc R . .
H17B H -0.1815 0.7204 0.3324 0.051 Uiso 1 1 calc R . .
H17C H -0.2693 0.7840 0.3221 0.051 Uiso 1 1 calc R . .
C18 C -0.1431(5) 0.8775(4) 0.36906(19) 0.0326(13) Uani 1 1 d . . .
H18A H -0.1860 0.9154 0.3518 0.049 Uiso 1 1 calc R . .
H18B H -0.0918 0.8584 0.3526 0.049 Uiso 1 1 calc R . .
H18C H -0.1150 0.9074 0.3943 0.049 Uiso 1 1 calc R . .
C19 C -0.2874(4) 0.8374(5) 0.40098(19) 0.0342(14) Uani 1 1 d . . .
H19A H -0.3237 0.8729 0.3798 0.051 Uiso 1 1 calc R . .
H19B H -0.2664 0.8714 0.4260 0.051 Uiso 1 1 calc R . .
H19C H -0.3281 0.7913 0.4091 0.051 Uiso 1 1 calc R . .
C20 C 0.1004(4) 0.6201(4) 0.43084(18) 0.0282(12) Uani 1 1 d . . .
C21 C 0.1731(5) 0.6916(5) 0.43014(19) 0.0351(14) Uani 1 1 d . . .
H21A H 0.1536 0.7296 0.4065 0.053 Uiso 1 1 calc R . .
H21B H 0.2364 0.6681 0.4267 0.053 Uiso 1 1 calc R . .
H21C H 0.1759 0.7230 0.4568 0.053 Uiso 1 1 calc R . .
C22 C 0.0965(5) 0.5663(4) 0.3905(2) 0.0320(14) Uani 1 1 d . . .
H22A H 0.0524 0.5191 0.3927 0.048 Uiso 1 1 calc R . .
H22B H 0.1606 0.5447 0.3871 0.048 Uiso 1 1 calc R . .
H22C H 0.0740 0.6010 0.3660 0.048 Uiso 1 1 calc R . .
C23 C 0.1379(5) 0.5602(5) 0.4669(2) 0.0425(17) Uani 1 1 d . . .
H23A H 0.1461 0.5915 0.4936 0.064 Uiso 1 1 calc R . .
H23B H 0.1996 0.5366 0.4610 0.064 Uiso 1 1 calc R . .
H23C H 0.0918 0.5144 0.4692 0.064 Uiso 1 1 calc R . .
C24 C 0.2819(4) 0.8180(4) 0.35832(16) 0.0245(11) Uani 1 1 d . . .
C25 C 0.3638(5) 0.7672(4) 0.35494(19) 0.0242(12) Uani 1 1 d . . .
C26 C 0.4461(4) 0.7867(4) 0.38146(19) 0.0290(12) Uani 1 1 d . . .
H26 H 0.5015 0.7525 0.3806 0.035 Uiso 1 1 calc R . .
C27 C 0.4495(4) 0.8544(5) 0.40909(18) 0.0325(13) Uani 1 1 d . . .
H27 H 0.5058 0.8648 0.4277 0.039 Uiso 1 1 calc R . .
C28 C 0.3714(4) 0.9066(4) 0.40963(17) 0.0303(12) Uani 1 1 d . . .
H28 H 0.3756 0.9544 0.4277 0.036 Uiso 1 1 calc R . .
C29 C 0.2859(4) 0.8909(4) 0.38414(17) 0.0243(11) Uani 1 1 d . A .
C30 C 0.3658(4) 0.6960(4) 0.32189(19) 0.0276(12) Uani 1 1 d . . .
C31 C 0.3414(5) 0.7321(4) 0.2774(2) 0.0309(14) Uani 1 1 d . . .
H31A H 0.3913 0.7720 0.2711 0.046 Uiso 1 1 calc R . .
H31B H 0.2795 0.7612 0.2759 0.046 Uiso 1 1 calc R . .
H31C H 0.3377 0.6861 0.2567 0.046 Uiso 1 1 calc R . .
C32 C 0.2963(5) 0.6248(4) 0.3303(2) 0.0379(14) Uani 1 1 d . . .
H32A H 0.2308 0.6470 0.3284 0.057 Uiso 1 1 calc R . .
H32B H 0.3135 0.6017 0.3587 0.057 Uiso 1 1 calc R . .
H32C H 0.3000 0.5802 0.3092 0.057 Uiso 1 1 calc R . .
C33 C 0.4655(5) 0.6560(5) 0.3230(2) 0.0423(16) Uani 1 1 d . . .
H33A H 0.4646 0.6120 0.3013 0.063 Uiso 1 1 calc R . .
H33B H 0.4831 0.6311 0.3509 0.063 Uiso 1 1 calc R . .
H33C H 0.5123 0.6993 0.3174 0.063 Uiso 1 1 calc R . .
C34 C 0.2041(5) 0.9557(4) 0.3832(2) 0.0379(14) Uani 1 1 d DU . .
C35 C 0.1152(8) 0.9201(8) 0.3993(5) 0.066(3) Uani 0.785(10) 1 d PDU A 1
H35A H 0.0655 0.9636 0.3979 0.099 Uiso 0.785(10) 1 calc PR A 1
H35B H 0.1300 0.9016 0.4286 0.099 Uiso 0.785(10) 1 calc PR A 1
H35C H 0.0924 0.8720 0.3817 0.099 Uiso 0.785(10) 1 calc PR A 1
C36 C 0.1899(8) 0.9939(7) 0.3380(3) 0.057(3) Uani 0.785(10) 1 d PDU A 1
H36A H 0.2512 1.0155 0.3303 0.085 Uiso 0.785(10) 1 calc PR A 1
H36B H 0.1434 1.0401 0.3374 0.085 Uiso 0.785(10) 1 calc PR A 1
H36C H 0.1660 0.9503 0.3178 0.085 Uiso 0.785(10) 1 calc PR A 1
C37 C 0.2289(7) 1.0320(5) 0.4122(3) 0.040(2) Uani 0.785(10) 1 d PDU A 1
H37A H 0.2859 1.0603 0.4035 0.060 Uiso 0.785(10) 1 calc PR A 1
H37B H 0.2417 1.0128 0.4415 0.060 Uiso 0.785(10) 1 calc PR A 1
H37C H 0.1749 1.0715 0.4099 0.060 Uiso 0.785(10) 1 calc PR A 1
C38 C 0.0074(12) 0.9503(9) 0.5073(5) 0.070(4) Uani 0.50 1 d PGDU . .
C39 C -0.0734(11) 0.9640(10) 0.4790(5) 0.079(4) Uani 0.50 1 d PGDU . .
H39 H -0.1175 0.9194 0.4722 0.095 Uiso 0.50 1 calc PR . .
C40 C -0.0898(11) 1.0430(11) 0.4607(5) 0.085(4) Uani 0.50 1 d PGU . .
H40 H -0.1450 1.0523 0.4414 0.102 Uiso 0.50 1 calc PR . .
C41 C -0.0253(14) 1.1082(9) 0.4707(6) 0.092(5) Uani 0.50 1 d PGU . .
H41 H -0.0365 1.1622 0.4582 0.110 Uiso 0.50 1 calc PR . .
C42 C 0.0555(12) 1.0945(9) 0.4990(5) 0.091(4) Uani 0.50 1 d PGU . .
H42 H 0.0995 1.1391 0.5058 0.109 Uiso 0.50 1 calc PR . .
C43 C 0.0718(11) 1.0156(10) 0.5173(5) 0.078(4) Uani 0.50 1 d PGDU . .
H43 H 0.1271 1.0063 0.5366 0.093 Uiso 0.50 1 calc PR . .
C44 C 0.0303(19) 0.8625(10) 0.5226(9) 0.108(7) Uani 0.50 1 d PDU . .
H44A H 0.0886 0.8633 0.5424 0.162 Uiso 0.50 1 calc PR . .
H44B H 0.0403 0.8263 0.4984 0.162 Uiso 0.50 1 calc PR . .
H44C H -0.0231 0.8405 0.5369 0.162 Uiso 0.50 1 calc PR . .
C45 C 0.1011(13) 0.9268(15) 0.3655(8) 0.032(5) Uani 0.215(10) 1 d PDU A 2
H45A H 0.0860 0.8732 0.3787 0.048 Uiso 0.215(10) 1 calc PR A 2
H45B H 0.0983 0.9194 0.3348 0.048 Uiso 0.215(10) 1 calc PR A 2
H45C H 0.0545 0.9696 0.3720 0.048 Uiso 0.215(10) 1 calc PR A 2
C46 C 0.193(2) 0.972(2) 0.4314(5) 0.051(5) Uani 0.215(10) 1 d PDU A 2
H46A H 0.1740 0.9196 0.4446 0.076 Uiso 0.215(10) 1 calc PR A 2
H46B H 0.1440 1.0152 0.4339 0.076 Uiso 0.215(10) 1 calc PR A 2
H46C H 0.2543 0.9914 0.4457 0.076 Uiso 0.215(10) 1 calc PR A 2
C47 C 0.225(2) 1.0375(15) 0.3638(9) 0.050(5) Uani 0.215(10) 1 d PDU A 2
H47A H 0.1691 1.0748 0.3644 0.075 Uiso 0.215(10) 1 calc PR A 2
H47B H 0.2379 1.0286 0.3344 0.075 Uiso 0.215(10) 1 calc PR A 2
H47C H 0.2806 1.0635 0.3797 0.075 Uiso 0.215(10) 1 calc PR A 2

loop_
_atom_site_aniso_label
_atom_site_aniso_U_11
_atom_site_aniso_U_22
_atom_site_aniso_U_33
_atom_site_aniso_U_23
_atom_site_aniso_U_13
_atom_site_aniso_U_12
U1 0.02067(14) 0.02005(14) 0.01730(13) 0.00070(5) 0.00381(8) -0.00216(5)
B1 0.027(5) 0.030(5) 0.030(5) 0.000 0.005(4) 0.000
O1 0.027(2) 0.025(2) 0.0170(18) 0.0017(15) 0.0056(15) 0.0018(16)
O2 0.0203(19) 0.031(2) 0.0308(19) -0.0044(17) 0.0051(15) -0.0026(16)
C1 0.028(4) 0.008(3) 0.020(3) 0.000 -0.001(3) 0.000
C2 0.017(3) 0.028(3) 0.022(3) 0.005(2) 0.003(2) 0.000(2)
C3 0.024(3) 0.021(3) 0.023(2) -0.003(2) 0.006(2) -0.005(2)
C4 0.037(4) 0.004(3) 0.024(3) 0.000 0.000(3) 0.000
C5 0.049(6) 0.011(4) 0.047(5) 0.000 -0.004(4) 0.000
C6 0.028(3) 0.022(3) 0.033(3) -0.001(2) 0.009(2) 0.000(2)
C7 0.039(3) 0.036(4) 0.030(3) 0.004(3) 0.010(2) -0.008(3)
C8 0.038(3) 0.032(3) 0.037(3) 0.009(3) -0.003(3) -0.007(3)
C9 0.029(3) 0.028(3) 0.033(3) -0.001(2) -0.001(2) -0.002(2)
C10 0.027(3) 0.020(3) 0.020(2) 0.001(2) 0.006(2) -0.002(2)
C11 0.025(3) 0.020(3) 0.023(3) 0.0011(19) 0.004(2) 0.001(2)
C12 0.037(4) 0.037(4) 0.033(3) 0.004(3) 0.017(3) 0.007(3)
C13 0.051(4) 0.043(4) 0.029(3) 0.010(3) 0.022(3) 0.011(3)
C14 0.045(4) 0.029(3) 0.029(3) 0.010(2) 0.012(3) 0.010(3)
C15 0.031(3) 0.027(3) 0.023(2) 0.004(2) 0.007(2) 0.005(2)
C16 0.030(3) 0.026(3) 0.025(3) 0.000(2) 0.005(2) 0.004(2)
C17 0.035(4) 0.039(4) 0.028(4) -0.005(2) 0.003(3) -0.002(3)
C18 0.038(3) 0.027(3) 0.033(3) 0.006(2) 0.008(2) 0.007(3)
C19 0.030(3) 0.043(4) 0.030(3) 0.000(3) 0.006(2) 0.011(3)
C20 0.028(3) 0.029(3) 0.029(3) 0.006(2) 0.008(2) 0.005(2)
C21 0.032(3) 0.041(4) 0.031(3) 0.000(3) 0.002(2) -0.008(3)
C22 0.040(4) 0.028(3) 0.031(3) 0.003(2) 0.013(2) 0.003(3)
C23 0.048(4) 0.043(4) 0.037(3) 0.017(3) 0.008(3) 0.018(3)
C24 0.026(3) 0.025(3) 0.024(2) 0.001(2) 0.004(2) -0.006(2)
C25 0.030(3) 0.020(3) 0.024(3) 0.001(2) 0.005(2) -0.005(2)
C26 0.025(3) 0.032(3) 0.030(3) 0.002(3) 0.001(2) 0.001(2)
C27 0.028(3) 0.042(4) 0.028(3) -0.002(3) 0.002(2) -0.005(3)
C28 0.032(3) 0.035(3) 0.025(2) -0.007(2) 0.005(2) -0.008(3)
C29 0.022(3) 0.025(3) 0.026(2) 0.002(2) 0.007(2) -0.001(2)
C30 0.028(3) 0.018(3) 0.037(3) -0.005(2) 0.009(2) -0.002(2)
C31 0.031(3) 0.026(3) 0.036(4) -0.008(2) 0.007(3) -0.004(2)
C32 0.041(4) 0.023(3) 0.052(4) -0.005(3) 0.012(3) -0.004(3)
C33 0.038(4) 0.037(4) 0.052(4) -0.011(3) 0.009(3) 0.007(3)
C34 0.031(3) 0.030(3) 0.053(3) -0.011(3) 0.008(3) 0.003(3)
C35 0.049(6) 0.050(6) 0.105(8) -0.035(6) 0.032(6) -0.007(5)
C36 0.066(6) 0.042(5) 0.056(5) -0.018(4) -0.023(4) 0.032(5)
C37 0.047(5) 0.024(4) 0.048(4) -0.010(3) 0.008(4) 0.003(3)
C38 0.075(7) 0.083(9) 0.050(6) -0.014(6) -0.004(6) -0.003(7)
C39 0.075(8) 0.095(10) 0.063(7) -0.008(7) -0.008(7) -0.001(7)
C40 0.084(9) 0.093(10) 0.077(8) -0.005(8) 0.007(7) 0.006(8)
C41 0.106(9) 0.088(11) 0.082(9) -0.013(8) 0.017(8) 0.006(8)
C42 0.103(9) 0.092(10) 0.078(8) -0.020(8) 0.010(7) -0.020(8)
C43 0.079(8) 0.092(10) 0.059(7) -0.014(7) -0.010(6) -0.022(8)
C44 0.152(17) 0.091(14) 0.084(13) 0.004(12) 0.022(13) 0.018(13)
C45 0.028(7) 0.018(8) 0.050(8) -0.009(7) 0.006(7) 0.006(6)
C46 0.045(10) 0.043(10) 0.066(9) -0.017(9) 0.013(9) 0.003(9)
C47 0.051(10) 0.036(10) 0.064(10) -0.005(9) 0.004(10) 0.003(9)

loop_
_atom_type_symbol
_atom_type_description
_atom_type_scat_dispersion_real
_atom_type_scat_dispersion_imag
_atom_type_scat_source
C C 0.0181 0.0091 'International Tables Vol C Tables 4.2.6.8 and 6.1.1.4'
H H 0.0000 0.0000 'International Tables Vol C Tables 4.2.6.8 and 6.1.1.4'
B B 0.0090 0.0039 'International Tables Vol C Tables 4.2.6.8 and 6.1.1.4'
O O 0.0492 0.0322 'International Tables Vol C Tables 4.2.6.8 and 6.1.1.4'
U U -4.3638 13.4090 'International Tables Vol C Tables 4.2.6.8 and 6.1.1.4'

loop_
_geom_angle_atom_site_label_1
_geom_angle_atom_site_label_2
_geom_angle_atom_site_label_3
_geom_angle
_geom_angle_site_symmetry_1
_geom_angle_site_symmetry_3
O2 U1 O1 106.35(16) . .
O2 U1 C2 96.76(17) . .
O1 U1 C2 147.32(18) . .
O2 U1 C3 137.55(17) . 2
O1 U1 C3 105.44(17) . 2
C2 U1 C3 69.13(18) . 2
O2 U1 C1 126.78(11) . .
O1 U1 C1 113.80(14) . .
C2 U1 C1 34.46(15) . .
C3 U1 C1 60.64(17) 2 .
O2 U1 C2 154.77(16) . 2
O1 U1 C2 98.55(18) . 2
C2 U1 C2 58.8(2) . 2
C3 U1 C2 32.59(19) 2 2
C1 U1 C2 33.89(14) . 2
O2 U1 C3 88.94(16) . .
O1 U1 C3 162.54(17) . .
C2 U1 C3 32.78(19) . .
C3 U1 C3 57.1(2) 2 .
C1 U1 C3 60.08(16) . .
C2 U1 C3 67.15(18) 2 .
O2 U1 C4 106.02(13) . .
O1 U1 C4 132.12(12) . .
C2 U1 C4 58.51(17) . .
C3 U1 C4 32.09(13) 2 .
C1 U1 C4 70.76(19) . .
C2 U1 C4 57.48(17) 2 .
C3 U1 C4 31.84(14) . .
C1 B1 C6 124.4(4) . 2
C1 B1 C6 124.4(4) . .
C6 B1 C6 111.3(8) 2 .
C10 O1 U1 176.2(4) . .
C24 O2 U1 167.2(4) . .
B1 C1 C2 124.0(3) . .
B1 C1 C2 124.0(3) . 2
C2 C1 C2 112.1(7) . 2
B1 C1 U1 124.51(13) . .
C2 C1 U1 69.8(3) . .
C2 C1 U1 73.3(3) 2 .
B1 C1 U1 124.51(13) . 2
C2 C1 U1 73.3(3) . 2
C2 C1 U1 69.8(3) 2 2
U1 C1 U1 111.0(3) . 2
C3 C2 C1 123.5(5) . .
C3 C2 U1 78.2(3) . .
C1 C2 U1 75.8(2) . .
C3 C2 U1 73.2(3) . 2
C1 C2 U1 72.8(2) . 2
U1 C2 U1 113.5(2) . 2
C3 C2 H2 118.3 . .
C1 C2 H2 118.3 . .
U1 C2 H2 118.4 . .
U1 C2 H2 128.1 2 .
C4 C3 C2 120.7(5) . .
C4 C3 U1 76.3(3) . 2
C2 C3 U1 74.2(3) . 2
C4 C3 U1 74.8(2) . .
C2 C3 U1 69.0(3) . .
U1 C3 U1 109.9(2) 2 .
C4 C3 H3 119.6 . .
C2 C3 H3 119.6 . .
U1 C3 H3 121.0 2 .
U1 C3 H3 128.9 . .
C3 C4 C3 118.9(7) 2 .
C3 C4 C5 120.6(3) 2 .
C3 C4 C5 120.6(3) . .
C3 C4 U1 73.4(3) 2 2
C3 C4 U1 71.6(3) . 2
C5 C4 U1 126.25(12) . 2
C3 C4 U1 71.6(3) 2 .
C3 C4 U1 73.4(3) . .
C5 C4 U1 126.25(12) . .
U1 C4 U1 107.5(2) 2 .
C4 C5 H5A 109.5 . .
C4 C5 H5B 109.5 . .
H5A C5 H5B 109.5 . .
C4 C5 H5C 109.5 . .
H5A C5 H5C 109.5 . .
H5B C5 H5C 109.5 . .
C7 C6 C9 113.8(5) . 2
C7 C6 B1 107.6(5) . .
C9 C6 B1 107.9(4) 2 .
C7 C6 H6 109.2 . .
C9 C6 H6 109.2 2 .
B1 C6 H6 109.2 . .
C8 C7 C6 114.9(5) . .
C8 C7 H7A 108.5 . .
C6 C7 H7A 108.5 . .
C8 C7 H7B 108.5 . .
C6 C7 H7B 108.5 . .
H7A C7 H7B 107.5 . .
C7 C8 C9 114.5(6) . .
C7 C8 H8A 108.6 . .
C9 C8 H8A 108.6 . .
C7 C8 H8B 108.6 . .
C9 C8 H8B 108.6 . .
H8A C8 H8B 107.6 . .
C8 C9 C6 115.0(5) . 2
C8 C9 H9A 108.5 . .
C6 C9 H9A 108.5 2 .
C8 C9 H9B 108.5 . .
C6 C9 H9B 108.5 2 .
H9A C9 H9B 107.5 . .
O1 C10 C11 119.9(5) . .
O1 C10 C15 118.8(5) . .
C11 C10 C15 121.2(5) . .
C12 C11 C10 117.8(6) . .
C12 C11 C16 119.2(6) . .
C10 C11 C16 122.9(5) . .
C13 C12 C11 121.6(6) . .
C13 C12 H12 119.2 . .
C11 C12 H12 119.2 . .
C14 C13 C12 119.7(6) . .
C14 C13 H13 120.2 . .
C12 C13 H13 120.2 . .
C13 C14 C15 122.4(6) . .
C13 C14 H14 118.8 . .
C15 C14 H14 118.8 . .
C14 C15 C10 117.3(5) . .
C14 C15 C20 120.0(5) . .
C10 C15 C20 122.7(5) . .
C19 C16 C18 105.6(5) . .
C19 C16 C17 107.7(5) . .
C18 C16 C17 110.7(5) . .
C19 C16 C11 111.6(5) . .
C18 C16 C11 112.6(5) . .
C17 C16 C11 108.6(5) . .
C16 C17 H17A 109.5 . .
C16 C17 H17B 109.5 . .
H17A C17 H17B 109.5 . .
C16 C17 H17C 109.5 . .
H17A C17 H17C 109.5 . .
H17B C17 H17C 109.5 . .
C16 C18 H18A 109.5 . .
C16 C18 H18B 109.5 . .
H18A C18 H18B 109.5 . .
C16 C18 H18C 109.5 . .
H18A C18 H18C 109.5 . .
H18B C18 H18C 109.5 . .
C16 C19 H19A 109.5 . .
C16 C19 H19B 109.5 . .
H19A C19 H19B 109.5 . .
C16 C19 H19C 109.5 . .
H19A C19 H19C 109.5 . .
H19B C19 H19C 109.5 . .
C21 C20 C15 110.0(5) . .
C21 C20 C22 111.5(5) . .
C15 C20 C22 111.1(5) . .
C21 C20 C23 106.9(5) . .
C15 C20 C23 112.1(5) . .
C22 C20 C23 105.0(5) . .
C20 C21 H21A 109.5 . .
C20 C21 H21B 109.5 . .
H21A C21 H21B 109.5 . .
C20 C21 H21C 109.5 . .
H21A C21 H21C 109.5 . .
H21B C21 H21C 109.5 . .
C20 C22 H22A 109.5 . .
C20 C22 H22B 109.5 . .
H22A C22 H22B 109.5 . .
C20 C22 H22C 109.5 . .
H22A C22 H22C 109.5 . .
H22B C22 H22C 109.5 . .
C20 C23 H23A 109.5 . .
C20 C23 H23B 109.5 . .
H23A C23 H23B 109.5 . .
C20 C23 H23C 109.5 . .
H23A C23 H23C 109.5 . .
H23B C23 H23C 109.5 . .
O2 C24 C29 119.1(5) . .
O2 C24 C25 119.4(5) . .
C29 C24 C25 121.5(5) . .
C26 C25 C24 117.2(5) . .
C26 C25 C30 120.1(6) . .
C24 C25 C30 122.6(5) . .
C27 C26 C25 121.9(6) . .
C27 C26 H26 119.1 . .
C25 C26 H26 119.1 . .
C28 C27 C26 119.9(6) . .
C28 C27 H27 120.0 . .
C26 C27 H27 120.0 . .
C27 C28 C29 121.5(6) . .
C27 C28 H28 119.3 . .
C29 C28 H28 119.3 . .
C28 C29 C24 117.6(5) . .
C28 C29 C34 119.1(5) . .
C24 C29 C34 123.3(5) . .
C31 C30 C33 107.0(5) . .
C31 C30 C32 110.5(5) . .
C33 C30 C32 106.6(5) . .
C31 C30 C25 109.6(5) . .
C33 C30 C25 111.5(5) . .
C32 C30 C25 111.4(5) . .
C30 C31 H31A 109.5 . .
C30 C31 H31B 109.5 . .
H31A C31 H31B 109.5 . .
C30 C31 H31C 109.5 . .
H31A C31 H31C 109.5 . .
H31B C31 H31C 109.5 . .
C30 C32 H32A 109.5 . .
C30 C32 H32B 109.5 . .
H32A C32 H32B 109.5 . .
C30 C32 H32C 109.5 . .
H32A C32 H32C 109.5 . .
H32B C32 H32C 109.5 . .
C30 C33 H33A 109.5 . .
C30 C33 H33B 109.5 . .
H33A C33 H33B 109.5 . .
C30 C33 H33C 109.5 . .
H33A C33 H33C 109.5 . .
H33B C33 H33C 109.5 . .
C47 C34 C35 132.4(14) . .
C47 C34 C29 114.7(14) . .
C35 C34 C29 112.7(7) . .
C47 C34 C37 61.1(12) . .
C35 C34 C37 103.6(7) . .
C29 C34 C37 113.1(6) . .
C47 C34 C36 44.2(12) . .
C35 C34 C36 115.3(9) . .
C29 C34 C36 107.7(6) . .
C37 C34 C36 104.2(7) . .
C47 C34 C45 108.7(11) . .
C35 C34 C45 41.0(10) . .
C29 C34 C45 118.1(11) . .
C37 C34 C45 126.0(11) . .
C36 C34 C45 75.9(11) . .
C47 C34 C46 107.7(11) . .
C35 C34 C46 64.2(11) . .
C29 C34 C46 103.8(13) . .
C37 C34 C46 47.8(12) . .
C36 C34 C46 144.9(13) . .
C45 C34 C46 102.6(10) . .
C34 C35 H35A 109.5 . .
C34 C35 H35B 109.5 . .
H35A C35 H35B 109.5 . .
C34 C35 H35C 109.5 . .
H35A C35 H35C 109.5 . .
H35B C35 H35C 109.5 . .
C34 C36 H36A 109.5 . .
C34 C36 H36B 109.5 . .
H36A C36 H36B 109.5 . .
C34 C36 H36C 109.5 . .
H36A C36 H36C 109.5 . .
H36B C36 H36C 109.5 . .
C34 C37 H37A 109.5 . .
C34 C37 H37B 109.5 . .
H37A C37 H37B 109.5 . .
C34 C37 H37C 109.5 . .
H37A C37 H37C 109.5 . .
H37B C37 H37C 109.5 . .
C39 C38 C43 120.0 . .
C39 C38 C44 119.2(6) . .
C43 C38 C44 120.4(6) . .
C38 C39 C40 120.0 . .
C38 C39 H39 120.0 . .
C40 C39 H39 120.0 . .
C39 C40 C41 120.0 . .
C39 C40 H40 120.0 . .
C41 C40 H40 120.0 . .
C42 C41 C40 120.0 . .
C42 C41 H41 120.0 . .
C40 C41 H41 120.0 . .
C41 C42 C43 120.0 . .
C41 C42 H42 120.0 . .
C43 C42 H42 120.0 . .
C42 C43 C38 120.0 . .
C42 C43 H43 120.0 . .
C38 C43 H43 120.0 . .
C38 C44 H44A 109.5 . .
C38 C44 H44B 109.5 . .
H44A C44 H44B 109.5 . .
C38 C44 H44C 109.5 . .
H44A C44 H44C 109.5 . .
H44B C44 H44C 109.5 . .
C34 C45 H45A 109.5 . .
C34 C45 H45B 109.5 . .
H45A C45 H45B 109.5 . .
C34 C45 H45C 109.5 . .
H45A C45 H45C 109.5 . .
H45B C45 H45C 109.5 . .
C34 C46 H46A 109.5 . .
C34 C46 H46B 109.5 . .
H46A C46 H46B 109.5 . .
C34 C46 H46C 109.5 . .
H46A C46 H46C 109.5 . .
H46B C46 H46C 109.5 . .
C34 C47 H47A 109.5 . .
C34 C47 H47B 109.5 . .
H47A C47 H47B 109.5 . .
C34 C47 H47C 109.5 . .
H47A C47 H47C 109.5 . .
H47B C47 H47C 109.5 . .

loop_
_geom_bond_atom_site_label_1
_geom_bond_atom_site_label_2
_geom_bond_distance
_geom_bond_site_symmetry_2
U1 O2 2.139(4) .
U1 O1 2.143(4) .
U1 C2 2.497(6) .
U1 C3 2.573(5) 2
U1 C1 2.579(4) .
U1 C2 2.585(6) 2
U1 C3 2.617(5) .
U1 C4 2.635(4) .
B1 C1 1.490(13) .
B1 C6 1.569(8) 2
B1 C6 1.569(8) .
O1 C10 1.364(6) .
O2 C24 1.350(7) .
C1 C2 1.505(7) .
C1 C2 1.505(7) 2
C1 U1 2.579(4) 2
C2 C3 1.448(9) .
C2 U1 2.585(6) 2
C2 H2 0.9500 .
C3 C4 1.441(7) .
C3 U1 2.573(5) 2
C3 H3 0.9500 .
C4 C3 1.441(7) 2
C4 C5 1.522(10) .
C4 U1 2.635(4) 2
C5 H5A 0.9800 .
C5 H5B 0.9800 .
C5 H5C 0.9800 .
C6 C7 1.543(8) .
C6 C9 1.543(8) 2
C6 H6 1.0000 .
C7 C8 1.532(10) .
C7 H7A 0.9900 .
C7 H7B 0.9900 .
C8 C9 1.534(9) .
C8 H8A 0.9900 .
C8 H8B 0.9900 .
C9 C6 1.543(8) 2
C9 H9A 0.9900 .
C9 H9B 0.9900 .
C10 C11 1.409(9) .
C10 C15 1.426(8) .
C11 C12 1.400(9) .
C11 C16 1.550(8) .
C12 C13 1.384(9) .
C12 H12 0.9500 .
C13 C14 1.370(9) .
C13 H13 0.9500 .
C14 C15 1.392(8) .
C14 H14 0.9500 .
C15 C20 1.535(8) .
C16 C19 1.530(8) .
C16 C18 1.534(9) .
C16 C17 1.535(9) .
C17 H17A 0.9800 .
C17 H17B 0.9800 .
C17 H17C 0.9800 .
C18 H18A 0.9800 .
C18 H18B 0.9800 .
C18 H18C 0.9800 .
C19 H19A 0.9800 .
C19 H19B 0.9800 .
C19 H19C 0.9800 .
C20 C21 1.528(9) .
C20 C22 1.536(9) .
C20 C23 1.540(8) .
C21 H21A 0.9800 .
C21 H21B 0.9800 .
C21 H21C 0.9800 .
C22 H22A 0.9800 .
C22 H22B 0.9800 .
C22 H22C 0.9800 .
C23 H23A 0.9800 .
C23 H23B 0.9800 .
C23 H23C 0.9800 .
C24 C29 1.416(8) .
C24 C25 1.418(9) .
C25 C26 1.393(9) .
C25 C30 1.545(8) .
C26 C27 1.386(9) .
C26 H26 0.9500 .
C27 C28 1.376(9) .
C27 H27 0.9500 .
C28 C29 1.400(8) .
C28 H28 0.9500 .
C29 C34 1.539(8) .
C30 C31 1.532(10) .
C30 C33 1.533(9) .
C30 C32 1.534(8) .
C31 H31A 0.9800 .
C31 H31B 0.9800 .
C31 H31C 0.9800 .
C32 H32A 0.9800 .
C32 H32B 0.9800 .
C32 H32C 0.9800 .
C33 H33A 0.9800 .
C33 H33B 0.9800 .
C33 H33C 0.9800 .
C34 C47 1.479(16) .
C34 C35 1.505(11) .
C34 C37 1.540(9) .
C34 C36 1.554(11) .
C34 C45 1.565(15) .
C34 C46 1.577(15) .
C35 H35A 0.9800 .
C35 H35B 0.9800 .
C35 H35C 0.9800 .
C36 H36A 0.9800 .
C36 H36B 0.9800 .
C36 H36C 0.9800 .
C37 H37A 0.9800 .
C37 H37B 0.9800 .
C37 H37C 0.9800 .
C38 C39 1.3900 .
C38 C43 1.3900 .
C38 C44 1.501(8) .
C39 C40 1.3900 .
C39 H39 0.9500 .
C40 C41 1.3900 .
C40 H40 0.9500 .
C41 C42 1.3900 .
C41 H41 0.9500 .
C42 C43 1.3900 .
C42 H42 0.9500 .
C43 H43 0.9500 .
C44 H44A 0.9800 .
C44 H44B 0.9800 .
C44 H44C 0.9800 .
C45 H45A 0.9800 .
C45 H45B 0.9800 .
C45 H45C 0.9800 .
C46 H46A 0.9800 .
C46 H46B 0.9800 .
C46 H46C 0.9800 .
C47 H47A 0.9800 .
C47 H47B 0.9800 .
C47 H47C 0.9800 .

loop_
_geom_torsion_atom_site_label_1
_geom_torsion_atom_site_label_2
_geom_torsion_atom_site_label_3
_geom_torsion_atom_site_label_4
_geom_torsion
_geom_torsion_site_symmetry_1
_geom_torsion_site_symmetry_4
O2 U1 O1 C10 19(6) . .
C2 U1 O1 C10 153(6) . .
C3 U1 O1 C10 -132(6) 2 .
C1 U1 O1 C10 164(6) . .
C2 U1 O1 C10 -165(6) 2 .
C3 U1 O1 C10 -131(6) . .
C4 U1 O1 C10 -111(6) . .
O1 U1 O2 C24 -6.1(19) . .
C2 U1 O2 C24 -162.8(18) . .
C3 U1 O2 C24 130.9(18) 2 .
C1 U1 O2 C24 -144.2(18) . .
C2 U1 O2 C24 -176.6(17) 2 .
C3 U1 O2 C24 165.3(18) . .
C4 U1 O2 C24 138.1(18) . .
C6 B1 C1 C2 1.7(4) 2 .
C6 B1 C1 C2 -178.4(4) . .
C6 B1 C1 C2 -178.3(4) 2 2
C6 B1 C1 C2 1.6(4) . 2
C6 B1 C1 U1 -85.9(3) 2 .
C6 B1 C1 U1 94.1(3) . .
C6 B1 C1 U1 94.1(3) 2 2
C6 B1 C1 U1 -85.9(3) . 2
O2 U1 C1 B1 84.04(18) . .
O1 U1 C1 B1 -51.51(13) . .
C2 U1 C1 B1 118.0(3) . .
C3 U1 C1 B1 -146.43(15) 2 .
C2 U1 C1 B1 -120.1(3) 2 .
C3 U1 C1 B1 146.85(15) . .
C4 U1 C1 B1 180.000(2) . .
O2 U1 C1 C2 -33.9(4) . .
O1 U1 C1 C2 -169.5(3) . .
C3 U1 C1 C2 95.6(3) 2 .
C2 U1 C1 C2 121.9(5) 2 .
C3 U1 C1 C2 28.9(3) . .
C4 U1 C1 C2 62.0(3) . .
O2 U1 C1 C2 -155.9(3) . 2
O1 U1 C1 C2 68.6(4) . 2
C2 U1 C1 C2 -121.9(5) . 2
C3 U1 C1 C2 -26.3(3) 2 2
C3 U1 C1 C2 -93.1(4) . 2
C4 U1 C1 C2 -59.9(3) . 2
O2 U1 C1 U1 -95.96(18) . 2
O1 U1 C1 U1 128.49(13) . 2
C2 U1 C1 U1 -62.0(3) . 2
C3 U1 C1 U1 33.57(15) 2 2
C2 U1 C1 U1 59.9(3) 2 2
C3 U1 C1 U1 -33.15(15) . 2
C4 U1 C1 U1 0.0 . 2
B1 C1 C2 C3 176.2(3) . .
C2 C1 C2 C3 -3.8(3) 2 .
U1 C1 C2 C3 -65.1(4) . .
U1 C1 C2 C3 55.5(4) 2 .
B1 C1 C2 U1 -118.68(14) . .
C2 C1 C2 U1 61.32(14) 2 .
U1 C1 C2 U1 120.59(18) 2 .
B1 C1 C2 U1 120.73(13) . 2
C2 C1 C2 U1 -59.26(13) 2 2
U1 C1 C2 U1 -120.59(17) . 2
O2 U1 C2 C3 -77.4(3) . .
O1 U1 C2 C3 147.4(3) . .
C3 U1 C2 C3 61.2(3) 2 .
C1 U1 C2 C3 129.4(4) . .
C2 U1 C2 C3 95.8(3) 2 .
C4 U1 C2 C3 27.3(3) . .
O2 U1 C2 C1 153.2(3) . .
O1 U1 C2 C1 18.0(5) . .
C3 U1 C2 C1 -68.2(3) 2 .
C2 U1 C2 C1 -33.6(3) 2 .
C3 U1 C2 C1 -129.4(4) . .
C4 U1 C2 C1 -102.1(3) . .
O2 U1 C2 U1 -143.1(2) . 2
O1 U1 C2 U1 81.7(4) . 2
C3 U1 C2 U1 -4.5(2) 2 2
C1 U1 C2 U1 63.7(3) . 2
C2 U1 C2 U1 30.1(3) 2 2
C3 U1 C2 U1 -65.7(3) . 2
C4 U1 C2 U1 -38.38(17) . 2
C1 C2 C3 C4 7.6(7) . .
U1 C2 C3 C4 -56.3(4) . .
U1 C2 C3 C4 62.9(4) 2 .
C1 C2 C3 U1 -55.3(4) . 2
U1 C2 C3 U1 -119.22(17) . 2
C1 C2 C3 U1 63.9(4) . .
U1 C2 C3 U1 119.22(17) 2 .
O2 U1 C3 C4 -123.6(3) . .
O1 U1 C3 C4 28.0(7) . .
C2 U1 C3 C4 132.2(4) . .
C3 U1 C3 C4 29.4(3) 2 .
C1 U1 C3 C4 101.9(3) . .
C2 U1 C3 C4 64.7(3) 2 .
O2 U1 C3 C2 104.3(3) . .
O1 U1 C3 C2 -104.2(6) . .
C3 U1 C3 C2 -102.8(3) 2 .
C1 U1 C3 C2 -30.3(3) . .
C2 U1 C3 C2 -67.5(3) 2 .
C4 U1 C3 C2 -132.2(4) . .
O2 U1 C3 U1 167.5(2) . 2
O1 U1 C3 U1 -40.9(6) . 2
C2 U1 C3 U1 63.3(3) . 2
C3 U1 C3 U1 -39.5(3) 2 2
C1 U1 C3 U1 32.97(15) . 2
C2 U1 C3 U1 -4.21(19) 2 2
C4 U1 C3 U1 -68.9(3) . 2
C2 C3 C4 C3 -3.7(3) . 2
U1 C3 C4 C3 58.18(12) 2 2
U1 C3 C4 C3 -57.28(12) . 2
C2 C3 C4 C5 176.3(3) . .
U1 C3 C4 C5 -121.82(12) 2 .
U1 C3 C4 C5 122.72(12) . .
C2 C3 C4 U1 -61.9(4) . 2
U1 C3 C4 U1 -115.47(16) . 2
C2 C3 C4 U1 53.6(4) . .
U1 C3 C4 U1 115.47(16) 2 .
O2 U1 C4 C3 -170.9(3) . 2
O1 U1 C4 C3 -40.0(4) . 2
C2 U1 C4 C3 101.0(4) . 2
C1 U1 C4 C3 65.1(3) . 2
C2 U1 C4 C3 30.2(3) 2 2
C3 U1 C4 C3 129.1(5) . 2
O2 U1 C4 C3 60.1(3) . .
O1 U1 C4 C3 -169.0(3) . .
C2 U1 C4 C3 -28.1(3) . .
C3 U1 C4 C3 -129.1(5) 2 .
C1 U1 C4 C3 -63.9(3) . .
C2 U1 C4 C3 -98.8(4) 2 .
O2 U1 C4 C5 -55.98(12) . .
O1 U1 C4 C5 74.89(19) . .
C2 U1 C4 C5 -144.13(16) . .
C3 U1 C4 C5 114.9(3) 2 .
C1 U1 C4 C5 180.000(2) . .
C2 U1 C4 C5 145.10(15) 2 .
C3 U1 C4 C5 -116.1(3) . .
O2 U1 C4 U1 124.02(12) . 2
O1 U1 C4 U1 -105.11(19) . 2
C2 U1 C4 U1 35.87(16) . 2
C3 U1 C4 U1 -65.1(3) 2 2
C1 U1 C4 U1 0.0 . 2
C2 U1 C4 U1 -34.90(15) 2 2
C3 U1 C4 U1 63.9(3) . 2
C1 B1 C6 C7 -118.1(4) . .
C6 B1 C6 C7 61.9(4) 2 .
C1 B1 C6 C9 118.7(4) . 2
C6 B1 C6 C9 -61.3(4) 2 2
C9 C6 C7 C8 66.9(7) 2 .
B1 C6 C7 C8 -52.6(7) . .
C6 C7 C8 C9 44.8(8) . .
C7 C8 C9 C6 -44.0(8) . 2
U1 O1 C10 C11 113(6) . .
U1 O1 C10 C15 -69(6) . .
O1 C10 C11 C12 178.2(6) . .
C15 C10 C11 C12 -0.4(9) . .
O1 C10 C11 C16 0.4(9) . .
C15 C10 C11 C16 -178.1(5) . .
C10 C11 C12 C13 0.2(10) . .
C16 C11 C12 C13 178.1(7) . .
C11 C12 C13 C14 -0.2(12) . .
C12 C13 C14 C15 0.4(12) . .
C13 C14 C15 C10 -0.5(10) . .
C13 C14 C15 C20 178.1(7) . .
O1 C10 C15 C14 -178.0(6) . .
C11 C10 C15 C14 0.5(9) . .
O1 C10 C15 C20 3.4(9) . .
C11 C10 C15 C20 -178.1(6) . .
C12 C11 C16 C19 9.5(8) . .
C10 C11 C16 C19 -172.8(6) . .
C12 C11 C16 C18 128.0(6) . .
C10 C11 C16 C18 -54.3(7) . .
C12 C11 C16 C17 -109.0(7) . .
C10 C11 C16 C17 68.7(7) . .
C14 C15 C20 C21 -114.8(7) . .
C10 C15 C20 C21 63.7(7) . .
C14 C15 C20 C22 121.1(6) . .
C10 C15 C20 C22 -60.3(8) . .
C14 C15 C20 C23 4.0(9) . .
C10 C15 C20 C23 -177.5(6) . .
U1 O2 C24 C29 -63(2) . .
U1 O2 C24 C25 117.6(17) . .
O2 C24 C25 C26 -173.8(5) . .
C29 C24 C25 C26 6.7(8) . .
O2 C24 C25 C30 9.5(8) . .
C29 C24 C25 C30 -170.1(5) . .
C24 C25 C26 C27 -2.2(9) . .
C30 C25 C26 C27 174.7(6) . .
C25 C26 C27 C28 -2.6(10) . .
C26 C27 C28 C29 3.0(9) . .
C27 C28 C29 C24 1.3(9) . .
C27 C28 C29 C34 -174.7(6) . .
O2 C24 C29 C28 174.1(5) . .
C25 C24 C29 C28 -6.3(8) . .
O2 C24 C29 C34 -10.0(8) . .
C25 C24 C29 C34 169.5(5) . .
C26 C25 C30 C31 -119.5(6) . .
C24 C25 C30 C31 57.2(7) . .
C26 C25 C30 C33 -1.1(8) . .
C24 C25 C30 C33 175.6(6) . .
C26 C25 C30 C32 117.9(6) . .
C24 C25 C30 C32 -65.4(7) . .
C28 C29 C34 C47 67.0(13) . .
C24 C29 C34 C47 -108.8(13) . .
C28 C29 C34 C35 -117.6(8) . .
C24 C29 C34 C35 66.6(9) . .
C28 C29 C34 C37 -0.5(8) . .
C24 C29 C34 C37 -176.3(6) . .
C28 C29 C34 C36 114.1(7) . .
C24 C29 C34 C36 -61.7(8) . .
C28 C29 C34 C45 -162.8(12) . .
C24 C29 C34 C45 21.4(13) . .
C28 C29 C34 C46 -50.2(12) . .
C24 C29 C34 C46 134.0(12) . .
C43 C38 C39 C40 0.0 . .
C44 C38 C39 C40 -173(2) . .
C38 C39 C40 C41 0.0 . .
C39 C40 C41 C42 0.0 . .
C40 C41 C42 C43 0.0 . .
C41 C42 C43 C38 0.0 . .
C39 C38 C43 C42 0.0 . .
C44 C38 C43 C42 172(2) . .
